data_4109172
loop_
_publ_author_name
'Hu Kang'
'Antonio Facchetti'
'Hua Jiang'
'Elena Cariati'
'Stefania Righetto'
'Renato Ugo'
'Cristiano Zuccaccia'
'Alceo Macchioni'
'Charlotte L. Stern'
'Zhifu Liu'
'Seng-Tiong Ho'
'Eric C. Brown'
'Mark A. Ratner'
'Tobin J. Marks'

_publ_section_title
;
 Ultralarge Hyperpolarizability Twisted \p-Electron System Electro-Optic
 Chromophores: Synthesis, Solid-State and Solution-Phase Structural
 Characteristics, Electronic Structures, Linear and Nonlinear Optical
 Properties, and Computational Studies
;
_journal_name_full 'Journal of the American Chemical Society'
_journal_page_first 3267
_journal_page_last 3286
_journal_paper_doi 10.1021/ja0674690
_journal_volume 129
_journal_year 2007
_chemical_formula_sum 'C28 H37 N3'
_chemical_formula_weight 415.60
_chemical_name_common TMC
_chemical_name_systematic
; 
 ? 
;
_space_group_IT_number 61
_symmetry_cell_setting orthorhombic
_symmetry_space_group_name_Hall '-P 2ac 2ab'
_symmetry_space_group_name_H-M 'P b c a'
_atom_sites_solution_hydrogens geom
_atom_sites_solution_primary direct
_atom_sites_solution_secondary difmap
_audit_creation_method SHELXL-97
_cell_angle_alpha 90.00
_cell_angle_beta 90.00
_cell_angle_gamma 90.00
_cell_formula_units_Z 8
_cell_length_a 15.6106(16)
_cell_length_b 16.1279(17)
_cell_length_c 19.714(2)
_cell_measurement_reflns_used 4823
_cell_measurement_temperature 153(2)
_cell_measurement_theta_max 27.33
_cell_measurement_theta_min 2.61
_cell_volume 4963.3(9)
_computing_cell_refinement 'Bruker SMART'
_computing_data_collection 'Bruker SMART'
_computing_data_reduction 'Bruker SAINT'
_computing_molecular_graphics 'Bruker SHELXTL'
_computing_publication_material 'Bruker SHELXTL'
_computing_structure_refinement 'SHELXL-97 (Sheldrick, 1997)'
_computing_structure_solution 'SHELXS-97 (Sheldrick, 1990)'
_diffrn_ambient_temperature 153(2)
_diffrn_measured_fraction_theta_full 0.937
_diffrn_measured_fraction_theta_max 0.937
_diffrn_measurement_device_type 'CCD area detector'
_diffrn_measurement_method 'omega scans'
_diffrn_radiation_monochromator graphite
_diffrn_radiation_source 'fine-focus sealed tube'
_diffrn_radiation_type MoK\a
_diffrn_radiation_wavelength 0.71073
_diffrn_reflns_av_R_equivalents 0.0654
_diffrn_reflns_av_sigmaI/netI 0.0469
_diffrn_reflns_limit_h_max 21
_diffrn_reflns_limit_h_min -20
_diffrn_reflns_limit_k_max 20
_diffrn_reflns_limit_k_min -20
_diffrn_reflns_limit_l_max 26
_diffrn_reflns_limit_l_min -25
_diffrn_reflns_number 43353
_diffrn_reflns_theta_full 28.73
_diffrn_reflns_theta_max 28.73
_diffrn_reflns_theta_min 2.07
_exptl_absorpt_coefficient_mu 0.065
_exptl_absorpt_correction_T_max 0.9921
_exptl_absorpt_correction_T_min 0.9779
_exptl_absorpt_correction_type integration
_exptl_crystal_colour yellow
_exptl_crystal_density_diffrn 1.110
_exptl_crystal_density_meas 0
_exptl_crystal_description Plate
_exptl_crystal_F_000 1800
_exptl_crystal_size_max 0.500
_exptl_crystal_size_mid 0.202
_exptl_crystal_size_min 0.132
_refine_diff_density_max 0.789
_refine_diff_density_min -0.800
_refine_diff_density_rms 0.061
_refine_ls_extinction_method none
_refine_ls_goodness_of_fit_ref 1.041
_refine_ls_hydrogen_treatment constr
_refine_ls_matrix_type full
_refine_ls_number_parameters 269
_refine_ls_number_reflns 6031
_refine_ls_number_restraints 0
_refine_ls_restrained_S_all 1.041
_refine_ls_R_factor_all 0.1674
_refine_ls_R_factor_gt 0.0865
_refine_ls_shift/su_max 0.000
_refine_ls_shift/su_mean 0.000
_refine_ls_structure_factor_coef Fsqd
_refine_ls_weighting_details 'calc w=1/[\s^2^(Fo^2^)+(0.1332P)^2^+5.7257P] where P=(Fo^2^+2Fc^2^)/3'
_refine_ls_weighting_scheme calc
_refine_ls_wR_factor_gt 0.2419
_refine_ls_wR_factor_ref 0.3100
_reflns_number_gt 3004
_reflns_number_total 6031
_reflns_threshold_expression >2sigma(I)
_cod_data_source_file ja0674690si20061024_101629.cif
_cod_data_source_block Compd_TMC2
_cod_depositor_comments
;
The following automatic conversions were performed:

'_refine_ls_hydrogen_treatment' value 'const' was replaced with the
value 'constr' as specified in the replacement file
'src/cod-tools/trunk/data/replacement-values/replacement_values.lst'.

Automatic conversion script
Id: cif_fix_values 5376 2017-05-30 11:51:03Z andrius 
;
_cod_original_cell_volume 4963.2(9)
_cod_database_code 4109172

loop_
_symmetry_equiv_pos_as_xyz
'x, y, z'
'-x+1/2, -y, z+1/2'
'-x, y+1/2, -z+1/2'
'x+1/2, -y+1/2, -z'
'-x, -y, -z'
'x-1/2, y, -z-1/2'
'x, -y-1/2, z-1/2'
'-x-1/2, y-1/2, z'

loop_
_atom_site_label
_atom_site_type_symbol
_atom_site_fract_x
_atom_site_fract_y
_atom_site_fract_z
_atom_site_U_iso_or_equiv
_atom_site_adp_type
_atom_site_occupancy
_atom_site_symmetry_multiplicity
_atom_site_calc_flag
_atom_site_refinement_flags
_atom_site_disorder_assembly
_atom_site_disorder_group
N1 N -0.1239(2) 0.4498(2) 0.41434(19) 0.0698(10) Uani 1 1 d . . .
N2 N -0.1355(2) 0.1923(2) 0.49152(18) 0.0630(9) Uani 1 1 d . . .
N3 N 0.11646(18) 0.12531(17) 0.02510(15) 0.0458(7) Uani 1 1 d . B .
C1 C -0.1192(2) 0.3790(2) 0.40445(19) 0.0536(9) Uani 1 1 d . . .
C2 C -0.1093(2) 0.2936(2) 0.39330(19) 0.0487(8) Uani 1 1 d . . .
C3 C -0.1237(2) 0.2394(2) 0.4477(2) 0.0508(9) Uani 1 1 d . . .
C4 C -0.07492(19) 0.2629(2) 0.32901(18) 0.0448(8) Uani 1 1 d . . .
C5 C -0.0522(2) 0.1793(2) 0.32107(18) 0.0455(8) Uani 1 1 d . . .
H5 H -0.0627 0.1417 0.3572 0.055 Uiso 1 1 calc R . .
C6 C -0.0147(2) 0.15018(19) 0.26174(17) 0.0433(8) Uani 1 1 d . . .
C7 C 0.0000(2) 0.20503(19) 0.20801(17) 0.0414(7) Uani 1 1 d . . .
C8 C -0.0251(2) 0.2884(2) 0.21369(18) 0.0447(8) Uani 1 1 d . . .
C9 C -0.0616(2) 0.3156(2) 0.27403(18) 0.0470(8) Uani 1 1 d . . .
H9 H -0.0780 0.3721 0.2779 0.056 Uiso 1 1 calc R . .
C10 C 0.0108(2) 0.0602(2) 0.2567(2) 0.0530(9) Uani 1 1 d . . .
H10A H -0.0027 0.0393 0.2113 0.079 Uiso 1 1 calc R . .
H10B H -0.0208 0.0279 0.2907 0.079 Uiso 1 1 calc R . .
H10C H 0.0724 0.0549 0.2650 0.079 Uiso 1 1 calc R . .
C11 C -0.0124(3) 0.3475(2) 0.1554(2) 0.0615(10) Uani 1 1 d . . .
H11A H 0.0490 0.3543 0.1467 0.092 Uiso 1 1 calc R . .
H11B H -0.0377 0.4013 0.1668 0.092 Uiso 1 1 calc R . .
H11C H -0.0403 0.3252 0.1147 0.092 Uiso 1 1 calc R . .
C12 C 0.0411(2) 0.17545(19) 0.14434(17) 0.0421(7) Uani 1 1 d . . .
C13 C 0.1310(2) 0.1785(2) 0.13666(18) 0.0472(8) Uani 1 1 d . . .
C14 C 0.1658(2) 0.1528(2) 0.07625(19) 0.0503(9) Uani 1 1 d . . .
H14 H 0.2262 0.1545 0.0705 0.060 Uiso 1 1 calc R . .
C15 C 0.0311(2) 0.1198(2) 0.03258(17) 0.0447(8) Uani 1 1 d . . .
H15 H -0.0025 0.0982 -0.0035 0.054 Uiso 1 1 calc R . .
C16 C -0.0086(2) 0.14479(19) 0.09103(17) 0.0413(7) Uani 1 1 d . . .
C17 C 0.1889(2) 0.2089(3) 0.1922(2) 0.0658(11) Uani 1 1 d . . .
H17A H 0.2487 0.2044 0.1775 0.099 Uiso 1 1 calc R . .
H17B H 0.1802 0.1752 0.2330 0.099 Uiso 1 1 calc R . .
H17C H 0.1756 0.2670 0.2023 0.099 Uiso 1 1 calc R . .
C18 C -0.1047(2) 0.1397(2) 0.09720(19) 0.0488(8) Uani 1 1 d . . .
H18A H -0.1286 0.1958 0.1000 0.073 Uiso 1 1 calc R . .
H18B H -0.1198 0.1087 0.1382 0.073 Uiso 1 1 calc R . .
H18C H -0.1283 0.1114 0.0574 0.073 Uiso 1 1 calc R . .
C19 C 0.1560(3) 0.0990(2) -0.03961(18) 0.0550(9) Uani 1 1 d . . .
H19A H 0.1403 0.0406 -0.0489 0.066 Uiso 1 1 calc R A 1
H19B H 0.2191 0.1018 -0.0353 0.066 Uiso 1 1 calc R A 1
C20 C 0.1286(5) 0.1515(4) -0.0977(3) 0.0673(6) Uani 0.693(3) 1 d P B 1
H20 H 0.0647 0.1513 -0.0934 0.081 Uiso 0.693(3) 1 calc PR B 1
C21 C 0.1435(4) 0.1005(4) -0.1630(3) 0.0673(6) Uani 0.693(3) 1 d P B 1
H21A H 0.1128 0.0472 -0.1584 0.081 Uiso 0.693(3) 1 calc PR B 1
H21B H 0.1173 0.1308 -0.2014 0.081 Uiso 0.693(3) 1 calc PR B 1
C22 C 0.2334(5) 0.0826(4) -0.1804(3) 0.0673(6) Uani 0.693(3) 1 d P B 1
H22A H 0.2584 0.0444 -0.1465 0.081 Uiso 0.693(3) 1 calc PR B 1
H22B H 0.2672 0.1346 -0.1803 0.081 Uiso 0.693(3) 1 calc PR B 1
C23 C 0.2363(5) 0.0408(5) -0.2548(3) 0.0673(6) Uani 0.693(3) 1 d P B 1
H23A H 0.1998 -0.0086 -0.2554 0.081 Uiso 0.693(3) 1 calc PR B 1
H23B H 0.2954 0.0250 -0.2656 0.081 Uiso 0.693(3) 1 calc PR B 1
H23C H 0.2156 0.0807 -0.2885 0.081 Uiso 0.693(3) 1 calc PR B 1
C24 C 0.1472(4) 0.2350(5) -0.1048(4) 0.0673(6) Uani 0.693(3) 1 d P B 1
H24A H 0.1159 0.2539 -0.1456 0.081 Uiso 0.693(3) 1 calc PR B 1
H24B H 0.2089 0.2381 -0.1162 0.081 Uiso 0.693(3) 1 calc PR B 1
C25 C 0.1323(4) 0.2985(4) -0.0525(3) 0.0673(6) Uani 0.693(3) 1 d P B 1
H25A H 0.1687 0.2847 -0.0129 0.081 Uiso 0.693(3) 1 calc PR B 1
H25B H 0.0720 0.2938 -0.0376 0.081 Uiso 0.693(3) 1 calc PR B 1
C26 C 0.1492(4) 0.3905(4) -0.0713(3) 0.0673(6) Uani 0.693(3) 1 d P B 1
H26A H 0.2120 0.3985 -0.0732 0.081 Uiso 0.693(3) 1 calc PR B 1
H26B H 0.1269 0.3995 -0.1177 0.081 Uiso 0.693(3) 1 calc PR B 1
C27 C 0.1165(5) 0.4506(4) -0.0313(3) 0.0673(6) Uani 0.693(3) 1 d P B 1
H27A H 0.0538 0.4418 -0.0288 0.081 Uiso 0.693(3) 1 calc PR B 1
H27B H 0.1257 0.5041 -0.0548 0.081 Uiso 0.693(3) 1 calc PR B 1
C20A C 0.1880(11) 0.1634(9) -0.0864(7) 0.0673(6) Uani 0.307(3) 1 d P B 2
H20A H 0.2412 0.1741 -0.0595 0.081 Uiso 0.307(3) 1 calc PR B 2
C21A C 0.2355(9) 0.1299(10) -0.1465(7) 0.0673(6) Uani 0.307(3) 1 d P B 2
H21C H 0.2843 0.0967 -0.1296 0.081 Uiso 0.307(3) 1 calc PR B 2
H21D H 0.2596 0.1775 -0.1719 0.081 Uiso 0.307(3) 1 calc PR B 2
C22A C 0.1824(11) 0.0734(9) -0.1993(8) 0.0673(6) Uani 0.307(3) 1 d P B 2
H22C H 0.1415 0.0376 -0.1745 0.081 Uiso 0.307(3) 1 calc PR B 2
H22D H 0.1495 0.1091 -0.2308 0.081 Uiso 0.307(3) 1 calc PR B 2
C23A C 0.2444(12) 0.0213(10) -0.2382(8) 0.0673(6) Uani 0.307(3) 1 d P B 2
H2ED H 0.2268 0.0188 -0.2859 0.081 Uiso 0.307(3) 1 calc PR B 2
H23E H 0.2454 -0.0348 -0.2192 0.081 Uiso 0.307(3) 1 calc PR B 2
H23F H 0.3018 0.0458 -0.2350 0.081 Uiso 0.307(3) 1 calc PR B 2
C24A C 0.1764(10) 0.2414(12) -0.1019(10) 0.0673(6) Uani 0.307(3) 1 d P B 2
H24C H 0.1683 0.2308 -0.1509 0.081 Uiso 0.307(3) 1 calc PR B 2
H24D H 0.2379 0.2559 -0.0987 0.081 Uiso 0.307(3) 1 calc PR B 2
C25A C 0.1502(10) 0.3194(9) -0.1051(7) 0.0673(6) Uani 0.307(3) 1 d P B 2
H25C H 0.0947 0.3230 -0.1293 0.081 Uiso 0.307(3) 1 calc PR B 2
H25D H 0.1927 0.3538 -0.1295 0.081 Uiso 0.307(3) 1 calc PR B 2
C26A C 0.1403(10) 0.3497(10) -0.0308(7) 0.0673(6) Uani 0.307(3) 1 d P B 2
H26C H 0.1980 0.3465 -0.0103 0.081 Uiso 0.307(3) 1 calc PR B 2
H26D H 0.1049 0.3075 -0.0074 0.081 Uiso 0.307(3) 1 calc PR B 2
C27A C 0.0960(11) 0.4515(10) -0.0056(8) 0.0673(6) Uani 0.307(3) 1 d P B 2
H27C H 0.1017 0.4941 -0.0414 0.081 Uiso 0.307(3) 1 calc PR B 2
H27D H 0.0359 0.4481 0.0102 0.081 Uiso 0.307(3) 1 calc PR B 2
C28 C 0.1497(4) 0.4612(4) 0.0432(3) 0.1060(19) Uani 1 1 d . . .
H28A H 0.1797 0.4106 0.0573 0.127 Uiso 0.693(3) 1 calc PR B 1
H28B H 0.1010 0.4711 0.0735 0.127 Uiso 0.693(3) 1 calc PR B 1
H28C H 0.1892 0.5084 0.0454 0.127 Uiso 0.693(3) 1 calc PR B 1

loop_
_atom_site_aniso_label
_atom_site_aniso_U_11
_atom_site_aniso_U_22
_atom_site_aniso_U_33
_atom_site_aniso_U_23
_atom_site_aniso_U_13
_atom_site_aniso_U_12
N1 0.081(2) 0.056(2) 0.073(2) -0.0205(18) -0.0144(18) 0.0153(18)
N2 0.0557(19) 0.069(2) 0.064(2) -0.0093(18) 0.0072(16) -0.0125(16)
N3 0.0448(16) 0.0399(15) 0.0526(17) 0.0088(13) 0.0085(13) 0.0038(12)
C1 0.047(2) 0.059(2) 0.055(2) -0.0124(18) -0.0076(16) 0.0068(17)
C2 0.0402(18) 0.0476(19) 0.058(2) -0.0125(17) 0.0014(15) -0.0018(14)
C3 0.0386(18) 0.054(2) 0.059(2) -0.0188(19) 0.0029(16) -0.0057(16)
C4 0.0352(16) 0.0418(17) 0.057(2) -0.0084(15) -0.0011(14) -0.0026(13)
C5 0.0453(18) 0.0382(17) 0.053(2) -0.0009(15) 0.0021(15) -0.0052(14)
C6 0.0428(17) 0.0345(16) 0.053(2) -0.0024(14) 0.0013(15) -0.0019(13)
C7 0.0357(16) 0.0368(17) 0.0517(19) -0.0029(14) 0.0015(14) -0.0046(12)
C8 0.0435(18) 0.0352(16) 0.056(2) -0.0012(14) -0.0011(15) -0.0039(13)
C9 0.0464(19) 0.0355(16) 0.059(2) -0.0072(15) -0.0046(16) 0.0004(14)
C10 0.063(2) 0.0384(18) 0.058(2) -0.0023(16) 0.0046(17) 0.0012(16)
C11 0.075(3) 0.0376(19) 0.072(3) 0.0034(18) 0.003(2) -0.0045(17)
C12 0.0372(16) 0.0341(16) 0.055(2) 0.0042(14) 0.0047(14) -0.0021(12)
C13 0.0389(17) 0.0445(18) 0.058(2) 0.0040(16) 0.0032(15) -0.0030(14)
C14 0.0363(17) 0.052(2) 0.063(2) 0.0091(17) 0.0044(16) 0.0027(15)
C15 0.0444(18) 0.0379(17) 0.052(2) 0.0034(14) 0.0036(15) -0.0001(14)
C16 0.0394(17) 0.0336(16) 0.0509(19) 0.0026(14) 0.0013(14) -0.0017(13)
C17 0.045(2) 0.081(3) 0.071(3) -0.003(2) -0.0015(19) -0.0126(19)
C18 0.0391(18) 0.052(2) 0.055(2) 0.0030(16) 0.0018(15) -0.0060(15)
C19 0.054(2) 0.056(2) 0.055(2) 0.0060(17) 0.0147(17) 0.0109(17)
C20 0.0704(14) 0.0664(13) 0.0651(14) 0.0073(10) 0.0102(11) 0.0038(12)
C21 0.0704(14) 0.0664(13) 0.0651(14) 0.0073(10) 0.0102(11) 0.0038(12)
C22 0.0704(14) 0.0664(13) 0.0651(14) 0.0073(10) 0.0102(11) 0.0038(12)
C23 0.0704(14) 0.0664(13) 0.0651(14) 0.0073(10) 0.0102(11) 0.0038(12)
C24 0.0704(14) 0.0664(13) 0.0651(14) 0.0073(10) 0.0102(11) 0.0038(12)
C25 0.0704(14) 0.0664(13) 0.0651(14) 0.0073(10) 0.0102(11) 0.0038(12)
C26 0.0704(14) 0.0664(13) 0.0651(14) 0.0073(10) 0.0102(11) 0.0038(12)
C27 0.0704(14) 0.0664(13) 0.0651(14) 0.0073(10) 0.0102(11) 0.0038(12)
C20A 0.0704(14) 0.0664(13) 0.0651(14) 0.0073(10) 0.0102(11) 0.0038(12)
C21A 0.0704(14) 0.0664(13) 0.0651(14) 0.0073(10) 0.0102(11) 0.0038(12)
C22A 0.0704(14) 0.0664(13) 0.0651(14) 0.0073(10) 0.0102(11) 0.0038(12)
C23A 0.0704(14) 0.0664(13) 0.0651(14) 0.0073(10) 0.0102(11) 0.0038(12)
C24A 0.0704(14) 0.0664(13) 0.0651(14) 0.0073(10) 0.0102(11) 0.0038(12)
C25A 0.0704(14) 0.0664(13) 0.0651(14) 0.0073(10) 0.0102(11) 0.0038(12)
C26A 0.0704(14) 0.0664(13) 0.0651(14) 0.0073(10) 0.0102(11) 0.0038(12)
C27A 0.0704(14) 0.0664(13) 0.0651(14) 0.0073(10) 0.0102(11) 0.0038(12)
C28 0.109(4) 0.084(4) 0.125(5) 0.007(3) -0.004(4) -0.017(3)

loop_
_atom_type_symbol
_atom_type_description
_atom_type_scat_dispersion_real
_atom_type_scat_dispersion_imag
_atom_type_scat_source
C C 0.0033 0.0016 'International Tables Vol C Tables 4.2.6.8 and 6.1.1.4'
H H 0.0000 0.0000 'International Tables Vol C Tables 4.2.6.8 and 6.1.1.4'
N N 0.0061 0.0033 'International Tables Vol C Tables 4.2.6.8 and 6.1.1.4'

loop_
_geom_angle_atom_site_label_1
_geom_angle_atom_site_label_2
_geom_angle_atom_site_label_3
_geom_angle
C15 N3 C14 120.5(3)
C15 N3 C19 119.3(3)
C14 N3 C19 120.1(3)
N1 C1 C2 177.2(4)
C3 C2 C1 118.3(3)
C3 C2 C4 120.7(3)
C1 C2 C4 120.6(3)
N2 C3 C2 177.8(4)
C9 C4 C5 117.5(3)
C9 C4 C2 121.5(3)
C5 C4 C2 121.0(3)
C6 C5 C4 121.7(3)
C6 C5 H5 119.2
C4 C5 H5 119.2
C5 C6 C7 119.5(3)
C5 C6 C10 119.5(3)
C7 C6 C10 121.0(3)
C6 C7 C8 119.9(3)
C6 C7 C12 120.4(3)
C8 C7 C12 119.6(3)
C9 C8 C7 119.0(3)
C9 C8 C11 120.4(3)
C7 C8 C11 120.5(3)
C8 C9 C4 122.3(3)
C8 C9 H9 118.9
C4 C9 H9 118.9
C6 C10 H10A 109.5
C6 C10 H10B 109.5
H10A C10 H10B 109.5
C6 C10 H10C 109.5
H10A C10 H10C 109.5
H10B C10 H10C 109.5
C8 C11 H11A 109.5
C8 C11 H11B 109.5
H11A C11 H11B 109.5
C8 C11 H11C 109.5
H11A C11 H11C 109.5
H11B C11 H11C 109.5
C16 C12 C13 118.9(3)
C16 C12 C7 120.6(3)
C13 C12 C7 120.5(3)
C14 C13 C12 118.4(3)
C14 C13 C17 119.6(3)
C12 C13 C17 122.1(3)
N3 C14 C13 121.6(3)
N3 C14 H14 119.2
C13 C14 H14 119.2
N3 C15 C16 121.5(3)
N3 C15 H15 119.3
C16 C15 H15 119.3
C15 C16 C12 119.1(3)
C15 C16 C18 120.2(3)
C12 C16 C18 120.8(3)
C13 C17 H17A 109.5
C13 C17 H17B 109.5
H17A C17 H17B 109.5
C13 C17 H17C 109.5
H17A C17 H17C 109.5
H17B C17 H17C 109.5
C16 C18 H18A 109.5
C16 C18 H18B 109.5
H18A C18 H18B 109.5
C16 C18 H18C 109.5
H18A C18 H18C 109.5
H18B C18 H18C 109.5
C20A C19 N3 118.6(6)
C20A C19 C20 38.4(6)
N3 C19 C20 112.4(3)
C20A C19 H19A 129.6
N3 C19 H19A 109.1
C20 C19 H19A 109.1
C20A C19 H19B 71.6
N3 C19 H19B 109.1
C20 C19 H19B 109.1
H19A C19 H19B 107.9
C24 C20 C19 124.7(6)
C24 C20 C21 113.7(6)
C19 C20 C21 107.2(5)
C24 C20 H20 102.7
C19 C20 H20 102.7
C21 C20 H20 102.7
C22 C21 C20 116.3(6)
C22 C21 H21A 108.2
C20 C21 H21A 108.2
C22 C21 H21B 108.2
C20 C21 H21B 108.2
H21A C21 H21B 107.4
C21 C22 C23 108.7(6)
C21 C22 H22A 109.9
C23 C22 H22A 109.9
C21 C22 H22B 109.9
C23 C22 H22B 109.9
H22A C22 H22B 108.3
C20 C24 C25 125.0(7)
C20 C24 H24A 106.1
C25 C24 H24A 106.1
C20 C24 H24B 106.1
C25 C24 H24B 106.1
H24A C24 H24B 106.3
C24 C25 C26 118.1(6)
C24 C25 H25A 107.8
C26 C25 H25A 107.8
C24 C25 H25B 107.8
C26 C25 H25B 107.8
H25A C25 H25B 107.1
C27 C26 C25 118.9(6)
C27 C26 H26A 107.6
C25 C26 H26A 107.6
C27 C26 H26B 107.6
C25 C26 H26B 107.6
H26A C26 H26B 107.0
C26 C27 C28 120.1(6)
C26 C27 H27A 107.3
C28 C27 H27A 107.3
C26 C27 H27B 107.3
C28 C27 H27B 107.3
H27A C27 H27B 106.9
C24A C20A C19 140.9(13)
C24A C20A C21A 103.3(13)
C19 C20A C21A 114.1(11)
C24A C20A H20A 94.1
C19 C20A H20A 94.1
C21A C20A H20A 94.1
C20A C21A C22A 117.4(12)
C20A C21A H21C 108.0
C22A C21A H21C 108.0
C20A C21A H21D 108.0
C22A C21A H21D 108.0
H21C C21A H21D 107.2
C23A C22A C21A 108.4(14)
C23A C22A H22C 110.0
C21A C22A H22C 110.0
C23A C22A H22D 110.0
C21A C22A H22D 110.0
H22C C22A H22D 108.4
C22A C23A H2ED 109.5
C22A C23A H23E 109.5
H2ED C23A H23E 109.5
C22A C23A H23F 109.5
H2ED C23A H23F 109.5
H23E C23A H23F 109.5
C20A C24A C25A 165.5(17)
C20A C24A H24C 94.5
C25A C24A H24C 94.5
C20A C24A H24D 94.5
C25A C24A H24D 94.5
H24C C24A H24D 103.2
C24A C25A C26A 106.6(14)
C24A C25A H25C 110.4
C26A C25A H25C 110.4
C24A C25A H25D 110.4
C26A C25A H25D 110.4
H25C C25A H25D 108.6
C25A C26A C27A 124.8(12)
C25A C26A H26C 106.1
C27A C26A H26C 106.1
C25A C26A H26D 106.1
C27A C26A H26D 106.1
H26C C26A H26D 106.3
C28 C27A C26A 93.8(11)
C28 C27A H27C 113.0
C26A C27A H27C 113.0
C28 C27A H27D 113.0
C26A C27A H27D 113.0
H27C C27A H27D 110.4
C27A C28 C27 21.5(7)
C27A C28 H28A 115.0
C27 C28 H28A 109.5
C27A C28 H28B 88.3
C27 C28 H28B 109.5
H28A C28 H28B 109.5
C27A C28 H28C 122.5
C27 C28 H28C 109.5
H28A C28 H28C 109.5
H28B C28 H28C 109.5

loop_
_geom_bond_atom_site_label_1
_geom_bond_atom_site_label_2
_geom_bond_distance
N1 C1 1.160(5)
N2 C3 1.165(5)
N3 C15 1.344(4)
N3 C14 1.344(5)
N3 C19 1.479(4)
C1 C2 1.402(5)
C2 C3 1.402(6)
C2 C4 1.463(5)
C4 C9 1.393(5)
C4 C5 1.402(5)
C5 C6 1.390(5)
C5 H5 0.9500
C6 C7 1.399(5)
C6 C10 1.508(4)
C7 C8 1.405(5)
C7 C12 1.488(5)
C8 C9 1.390(5)
C8 C11 1.507(5)
C9 H9 0.9500
C10 H10A 0.9800
C10 H10B 0.9800
C10 H10C 0.9800
C11 H11A 0.9800
C11 H11B 0.9800
C11 H11C 0.9800
C12 C16 1.397(5)
C12 C13 1.413(5)
C13 C14 1.373(5)
C13 C17 1.502(5)
C14 H14 0.9500
C15 C16 1.369(5)
C15 H15 0.9500
C16 C18 1.508(4)
C17 H17A 0.9800
C17 H17B 0.9800
C17 H17C 0.9800
C18 H18A 0.9800
C18 H18B 0.9800
C18 H18C 0.9800
C19 C20A 1.475(14)
C19 C20 1.487(7)
C19 H19A 0.9900
C19 H19B 0.9900
C20 C24 1.385(10)
C20 C21 1.545(9)
C20 H20 1.0000
C21 C22 1.472(9)
C21 H21A 0.9900
C21 H21B 0.9900
C22 C23 1.614(10)
C22 H22A 0.9900
C22 H22B 0.9900
C23 H23A 0.9800
C23 H23B 0.9800
C23 H23C 0.9800
C24 C25 1.472(11)
C24 H24A 0.9900
C24 H24B 0.9900
C25 C26 1.551(9)
C25 H25A 0.9900
C25 H25B 0.9900
C26 C27 1.351(9)
C26 H26A 0.9900
C26 H26B 0.9900
C27 C28 1.566(9)
C27 H27A 0.9900
C27 H27B 0.9900
C20A C24A 1.31(2)
C20A C21A 1.499(19)
C20A H20A 1.0000
C21A C22A 1.61(2)
C21A H21C 0.9900
C21A H21D 0.9900
C22A C23A 1.49(2)
C22A H22C 0.9900
C22A H22D 0.9900
C23A H2ED 0.9800
C23A H23E 0.9800
C23A H23F 0.9800
C24A C25A 1.32(2)
C24A H24C 0.9900
C24A H24D 0.9900
C25A C26A 1.55(2)
C25A H25C 0.9900
C25A H25D 0.9900
C26A C27A 1.85(2)
C26A H26C 0.9900
C26A H26D 0.9900
C27A C28 1.285(17)
C27A H27C 0.9900
C27A H27D 0.9900
C28 H28A 0.9800
C28 H28B 0.9800
C28 H28C 0.9800

loop_
_geom_torsion_atom_site_label_1
_geom_torsion_atom_site_label_2
_geom_torsion_atom_site_label_3
_geom_torsion_atom_site_label_4
_geom_torsion
N1 C1 C2 C3 91(9)
N1 C1 C2 C4 -81(9)
C1 C2 C3 N2 172(100)
C4 C2 C3 N2 -15(10)
C3 C2 C4 C9 178.9(3)
C1 C2 C4 C9 -8.6(5)
C3 C2 C4 C5 -2.7(5)
C1 C2 C4 C5 169.9(3)
C9 C4 C5 C6 2.4(5)
C2 C4 C5 C6 -176.1(3)
C4 C5 C6 C7 -0.8(5)
C4 C5 C6 C10 178.2(3)
C5 C6 C7 C8 -1.7(5)
C10 C6 C7 C8 179.4(3)
C5 C6 C7 C12 179.2(3)
C10 C6 C7 C12 0.2(5)
C6 C7 C8 C9 2.4(5)
C12 C7 C8 C9 -178.5(3)
C6 C7 C8 C11 -177.9(3)
C12 C7 C8 C11 1.2(5)
C7 C8 C9 C4 -0.6(5)
C11 C8 C9 C4 179.6(3)
C5 C4 C9 C8 -1.7(5)
C2 C4 C9 C8 176.8(3)
C6 C7 C12 C16 89.8(4)
C8 C7 C12 C16 -89.4(4)
C6 C7 C12 C13 -90.7(4)
C8 C7 C12 C13 90.1(4)
C16 C12 C13 C14 1.4(5)
C7 C12 C13 C14 -178.1(3)
C16 C12 C13 C17 -178.7(3)
C7 C12 C13 C17 1.8(5)
C15 N3 C14 C13 -2.1(5)
C19 N3 C14 C13 179.3(3)
C12 C13 C14 N3 0.1(5)
C17 C13 C14 N3 -179.8(3)
C14 N3 C15 C16 2.5(5)
C19 N3 C15 C16 -178.8(3)
N3 C15 C16 C12 -0.9(5)
N3 C15 C16 C18 178.6(3)
C13 C12 C16 C15 -1.0(5)
C7 C12 C16 C15 178.5(3)
C13 C12 C16 C18 179.5(3)
C7 C12 C16 C18 -1.0(5)
C15 N3 C19 C20A 106.4(8)
C14 N3 C19 C20A -74.9(9)
C15 N3 C19 C20 64.2(5)
C14 N3 C19 C20 -117.1(4)
C20A C19 C20 C24 -43.3(10)
N3 C19 C20 C24 65.0(8)
C20A C19 C20 C21 93.3(11)
N3 C19 C20 C21 -158.5(4)
C24 C20 C21 C22 75.1(8)
C19 C20 C21 C22 -66.8(7)
C20 C21 C22 C23 -172.1(5)
C19 C20 C24 C25 -50.9(10)
C21 C20 C24 C25 174.9(6)
C20 C24 C25 C26 -174.4(7)
C24 C25 C26 C27 163.7(7)
C25 C26 C27 C28 66.1(9)
N3 C19 C20A C24A -24(3)
C20 C19 C20A C24A 66(2)
N3 C19 C20A C21A 173.5(9)
C20 C19 C20A C21A -95.9(16)
C24A C20A C21A C22A -104.5(16)
C19 C20A C21A C22A 63.9(17)
C20A C21A C22A C23A -158.5(12)
C19 C20A C24A C25A 1(9)
C21A C20A C24A C25A 164(7)
C20A C24A C25A C26A 42(8)
C24A C25A C26A C27A -174.3(13)
C25A C26A C27A C28 -141.6(14)
C26A C27A C28 C27 63(2)
C26 C27 C28 C27A -126(3)
